data_4075623
loop_
_publ_author_name
'Sun, Yi'
'Chan, Hoi-Shan'
'Xie, Zuowei'

_publ_section_title
;
 Reaction Scope and Mechanism of Sterically Induced Ruthenium-Mediated
 Intramolecular Coupling ofo-Carboranyl with Cyclopentadienyl. Synthesis
 and Structure of Ruthenium Complexes Incorporating Doubly Linked
 Cyclopentadienyl&#x2212;Carboranyl Ligands
;
_journal_issue 17
_journal_name_full Organometallics
_journal_page_first 4188
_journal_paper_doi 10.1021/om0604122
_journal_volume 25
_journal_year 2006
_chemical_formula_sum 'C47 H52 B10 P2 Ru'
_chemical_formula_weight 888.00
_chemical_name_systematic
; 
 ? 
;
_space_group_IT_number 14
_symmetry_cell_setting monoclinic
_symmetry_space_group_name_Hall '-P 2ybc'
_symmetry_space_group_name_H-M 'P 1 21/c 1'
_atom_sites_solution_hydrogens geom
_atom_sites_solution_primary direct
_atom_sites_solution_secondary difmap
_audit_creation_method SHELXL-97
_cell_angle_alpha 90.00
_cell_angle_beta 102.4970(10)
_cell_angle_gamma 90.00
_cell_formula_units_Z 4
_cell_length_a 17.5340(10)
_cell_length_b 12.2962(7)
_cell_length_c 21.3743(11)
_cell_measurement_temperature 273(2)
_cell_volume 4499.1(4)
_computing_structure_refinement 'SHELXL-97 (Sheldrick, 1997)'
_computing_structure_solution 'SHELXS-97 (Sheldrick, 1990)'
_diffrn_ambient_temperature 273(2)
_diffrn_measured_fraction_theta_full 0.999
_diffrn_measured_fraction_theta_max 0.999
_diffrn_radiation_monochromator graphite
_diffrn_radiation_source 'fine-focus sealed tube'
_diffrn_radiation_type MoK\a
_diffrn_radiation_wavelength 0.71073
_diffrn_reflns_av_R_equivalents 0.0308
_diffrn_reflns_av_sigmaI/netI 0.0373
_diffrn_reflns_limit_h_max 13
_diffrn_reflns_limit_h_min -20
_diffrn_reflns_limit_k_max 14
_diffrn_reflns_limit_k_min -14
_diffrn_reflns_limit_l_max 25
_diffrn_reflns_limit_l_min -23
_diffrn_reflns_number 24050
_diffrn_reflns_theta_full 25.00
_diffrn_reflns_theta_max 25.00
_diffrn_reflns_theta_min 1.92
_exptl_absorpt_coefficient_mu 0.453
_exptl_absorpt_correction_T_max 1.0000
_exptl_absorpt_correction_T_min 0.7806
_exptl_absorpt_correction_type sadabs
_exptl_crystal_colour red
_exptl_crystal_density_diffrn 1.311
_exptl_crystal_density_method 'not measured'
_exptl_crystal_description block
_exptl_crystal_F_000 1832
_exptl_crystal_size_max 0.40
_exptl_crystal_size_mid 0.40
_exptl_crystal_size_min 0.20
_refine_diff_density_max 0.656
_refine_diff_density_min -0.273
_refine_diff_density_rms 0.053
_refine_ls_extinction_method none
_refine_ls_goodness_of_fit_ref 1.001
_refine_ls_hydrogen_treatment mixed
_refine_ls_matrix_type full
_refine_ls_number_parameters 545
_refine_ls_number_reflns 7916
_refine_ls_number_restraints 0
_refine_ls_restrained_S_all 1.001
_refine_ls_R_factor_all 0.0472
_refine_ls_R_factor_gt 0.0326
_refine_ls_shift/su_max 0.003
_refine_ls_shift/su_mean 0.000
_refine_ls_structure_factor_coef Fsqd
_refine_ls_weighting_details 'calc w=1/[\s^2^(Fo^2^)+(0.0457P)^2^+1.5961P] where P=(Fo^2^+2Fc^2^)/3'
_refine_ls_weighting_scheme calc
_refine_ls_wR_factor_gt 0.0812
_refine_ls_wR_factor_ref 0.0877
_reflns_number_gt 6192
_reflns_number_total 7916
_reflns_threshold_expression >2sigma(I)
_cod_data_source_file om0604122si20060515_065105.cif
_cod_data_source_block 8
_cod_original_sg_symbol_H-M P2(1)/c
_cod_database_code 4075623

loop_
_symmetry_equiv_pos_as_xyz
'x, y, z'
'-x, y+1/2, -z+1/2'
'-x, -y, -z'
'x, -y-1/2, z-1/2'

loop_
_atom_site_label
_atom_site_type_symbol
_atom_site_fract_x
_atom_site_fract_y
_atom_site_fract_z
_atom_site_U_iso_or_equiv
_atom_site_adp_type
_atom_site_occupancy
_atom_site_symmetry_multiplicity
_atom_site_calc_flag
_atom_site_refinement_flags
Ru1 Ru 0.228739(11) 0.550042(16) 0.520390(9) 0.03437(8) Uani 1 1 d .
P1 P 0.31196(4) 0.48059(5) 0.60823(3) 0.03625(16) Uani 1 1 d .
P2 P 0.28360(4) 0.71862(5) 0.52352(3) 0.03595(16) Uani 1 1 d .
C1 C 0.13115(17) 0.4035(3) 0.34893(14) 0.0538(8) Uani 1 1 d .
C2 C 0.13043(16) 0.5353(2) 0.36388(13) 0.0468(7) Uani 1 1 d .
C11 C 0.14107(19) 0.3404(2) 0.41348(14) 0.0569(8) Uani 1 1 d .
C12 C 0.0704(2) 0.2636(3) 0.41162(18) 0.0823(11) Uani 1 1 d .
H12A H 0.0771 0.2252 0.4515 0.123 Uiso 1 1 calc R
H12B H 0.0672 0.2124 0.3772 0.123 Uiso 1 1 calc R
H12C H 0.0232 0.3057 0.4049 0.123 Uiso 1 1 calc R
C13 C 0.2160(2) 0.2734(3) 0.42871(17) 0.0834(12) Uani 1 1 d .
H13A H 0.2195 0.2362 0.4687 0.125 Uiso 1 1 calc R
H13B H 0.2602 0.3207 0.4318 0.125 Uiso 1 1 calc R
H13C H 0.2155 0.2212 0.3952 0.125 Uiso 1 1 calc R
C14 C 0.13946(16) 0.4334(2) 0.46103(13) 0.0461(7) Uani 1 1 d .
C15 C 0.13381(15) 0.5389(2) 0.43390(12) 0.0417(6) Uani 1 1 d .
C16 C 0.10856(14) 0.6119(2) 0.47734(13) 0.0461(7) Uani 1 1 d .
H16A H 0.0935 0.6882 0.4690 0.055 Uiso 1 1 calc R
C17 C 0.10186(15) 0.5510(3) 0.53166(13) 0.0497(7) Uani 1 1 d .
H17A H 0.0838 0.5792 0.5688 0.060 Uiso 1 1 calc R
C18 C 0.12191(16) 0.4406(3) 0.52259(14) 0.0514(7) Uani 1 1 d .
C19 C 0.1104(2) 0.3495(3) 0.56636(17) 0.0826(11) Uani 1 1 d .
H19A H 0.0582 0.3217 0.5533 0.124 Uiso 1 1 calc R
H19B H 0.1184 0.3760 0.6095 0.124 Uiso 1 1 calc R
H19C H 0.1471 0.2924 0.5642 0.124 Uiso 1 1 calc R
C21 C 0.32766(16) 0.3325(2) 0.59998(13) 0.0468(7) Uani 1 1 d .
C22 C 0.3748(2) 0.2960(3) 0.56005(17) 0.0676(9) Uani 1 1 d .
H22A H 0.4015 0.3458 0.5400 0.081 Uiso 1 1 calc R
C23 C 0.3825(2) 0.1849(3) 0.5499(2) 0.0906(13) Uani 1 1 d .
H23A H 0.4136 0.1611 0.5225 0.109 Uiso 1 1 calc R
C24 C 0.3447(3) 0.1110(3) 0.5798(2) 0.0977(15) Uani 1 1 d .
H24A H 0.3507 0.0370 0.5732 0.117 Uiso 1 1 calc R
C25 C 0.2989(3) 0.1452(3) 0.6186(2) 0.0947(14) Uani 1 1 d .
H25A H 0.2730 0.0945 0.6387 0.114 Uiso 1 1 calc R
C26 C 0.2899(2) 0.2547(3) 0.62889(16) 0.0681(9) Uani 1 1 d .
H26A H 0.2577 0.2767 0.6559 0.082 Uiso 1 1 calc R
C31 C 0.28383(16) 0.4809(2) 0.68656(12) 0.0421(6) Uani 1 1 d .
C32 C 0.32379(19) 0.4207(2) 0.73861(13) 0.0522(7) Uani 1 1 d .
H32A H 0.3671 0.3798 0.7346 0.063 Uiso 1 1 calc R
C33 C 0.2999(2) 0.4212(3) 0.79601(15) 0.0663(9) Uani 1 1 d .
H33A H 0.3265 0.3797 0.8302 0.080 Uiso 1 1 calc R
C34 C 0.2373(2) 0.4821(3) 0.80272(17) 0.0740(10) Uani 1 1 d .
H34A H 0.2220 0.4831 0.8417 0.089 Uiso 1 1 calc R
C35 C 0.1968(2) 0.5421(3) 0.75234(17) 0.0695(9) Uani 1 1 d .
H35A H 0.1540 0.5835 0.7571 0.083 Uiso 1 1 calc R
C36 C 0.21991(18) 0.5409(2) 0.69400(14) 0.0515(7) Uani 1 1 d .
H36A H 0.1920 0.5810 0.6597 0.062 Uiso 1 1 calc R
C41 C 0.41395(15) 0.53256(19) 0.62873(12) 0.0381(6) Uani 1 1 d .
C42 C 0.45109(16) 0.5633(2) 0.69030(13) 0.0451(7) Uani 1 1 d .
H42A H 0.4247 0.5579 0.7235 0.054 Uiso 1 1 calc R
C43 C 0.52712(18) 0.6018(2) 0.70279(16) 0.0589(8) Uani 1 1 d .
H43A H 0.5512 0.6220 0.7443 0.071 Uiso 1 1 calc R
C44 C 0.56746(18) 0.6107(3) 0.65459(18) 0.0648(9) Uani 1 1 d .
H44A H 0.6189 0.6352 0.6635 0.078 Uiso 1 1 calc R
C45 C 0.53120(18) 0.5831(3) 0.59359(17) 0.0629(9) Uani 1 1 d .
H45A H 0.5578 0.5898 0.5606 0.075 Uiso 1 1 calc R
C46 C 0.45469(17) 0.5450(2) 0.58039(14) 0.0497(7) Uani 1 1 d .
H46A H 0.4305 0.5276 0.5384 0.060 Uiso 1 1 calc R
C51 C 0.34372(15) 0.77303(19) 0.59868(12) 0.0375(6) Uani 1 1 d .
C52 C 0.31328(17) 0.7667(2) 0.65346(12) 0.0459(7) Uani 1 1 d .
H52A H 0.2645 0.7353 0.6509 0.055 Uiso 1 1 calc R
C53 C 0.3543(2) 0.8065(3) 0.71184(14) 0.0603(9) Uani 1 1 d .
H53A H 0.3329 0.8023 0.7479 0.072 Uiso 1 1 calc R
C54 C 0.4266(2) 0.8518(3) 0.71601(15) 0.0664(9) Uani 1 1 d .
H54A H 0.4544 0.8788 0.7549 0.080 Uiso 1 1 calc R
C55 C 0.45756(19) 0.8571(3) 0.66282(15) 0.0629(9) Uani 1 1 d .
H55A H 0.5067 0.8877 0.6659 0.076 Uiso 1 1 calc R
C56 C 0.41717(16) 0.8176(2) 0.60416(13) 0.0475(7) Uani 1 1 d .
H56A H 0.4395 0.8212 0.5685 0.057 Uiso 1 1 calc R
C61 C 0.20931(15) 0.8277(2) 0.50314(13) 0.0427(6) Uani 1 1 d .
C62 C 0.18160(17) 0.8879(3) 0.54750(16) 0.0593(8) Uani 1 1 d .
H62A H 0.2038 0.8797 0.5909 0.071 Uiso 1 1 calc R
C63 C 0.1209(2) 0.9610(3) 0.5282(2) 0.0848(12) Uani 1 1 d .
H63A H 0.1031 1.0016 0.5589 0.102 Uiso 1 1 calc R
C64 C 0.0869(2) 0.9741(3) 0.4653(2) 0.0811(12) Uani 1 1 d .
H64A H 0.0459 1.0229 0.4529 0.097 Uiso 1 1 calc R
C65 C 0.1134(2) 0.9154(3) 0.42049(19) 0.0764(11) Uani 1 1 d .
H65A H 0.0901 0.9233 0.3773 0.092 Uiso 1 1 calc R
C66 C 0.17510(18) 0.8437(3) 0.43896(14) 0.0628(9) Uani 1 1 d .
H66A H 0.1939 0.8056 0.4078 0.075 Uiso 1 1 calc R
C71 C 0.34324(15) 0.7545(2) 0.46515(12) 0.0419(6) Uani 1 1 d .
C72 C 0.35990(18) 0.8628(3) 0.45425(14) 0.0584(8) Uani 1 1 d .
H72A H 0.3414 0.9175 0.4771 0.070 Uiso 1 1 calc R
C73 C 0.4037(2) 0.8899(3) 0.40978(17) 0.0719(10) Uani 1 1 d .
H73A H 0.4151 0.9624 0.4033 0.086 Uiso 1 1 calc R
C74 C 0.4302(2) 0.8095(4) 0.37530(16) 0.0759(11) Uani 1 1 d .
H74A H 0.4588 0.8276 0.3450 0.091 Uiso 1 1 calc R
C75 C 0.41454(19) 0.7029(3) 0.38540(14) 0.0645(9) Uani 1 1 d .
H75A H 0.4333 0.6486 0.3625 0.077 Uiso 1 1 calc R
C76 C 0.37082(16) 0.6757(3) 0.42973(12) 0.0481(7) Uani 1 1 d .
H76A H 0.3598 0.6030 0.4358 0.058 Uiso 1 1 calc R
B3 B 0.2115(2) 0.4797(3) 0.34197(17) 0.0547(9) Uani 1 1 d .
H3 H 0.2696 0.4724 0.3739 0.066 Uiso 1 1 calc R
B4 B 0.1733(2) 0.3779(4) 0.28555(18) 0.0719(12) Uani 1 1 d .
H4 H 0.2064 0.3036 0.2806 0.086 Uiso 1 1 calc R
B5 B 0.0703(3) 0.3757(4) 0.27625(18) 0.0776(13) Uani 1 1 d .
H5 H 0.0368 0.2999 0.2653 0.093 Uiso 1 1 calc R
B6 B 0.0441(2) 0.4756(3) 0.32689(17) 0.0619(10) Uani 1 1 d .
H6 H -0.0066 0.4648 0.3489 0.074 Uiso 1 1 calc R
B7 B 0.1745(2) 0.6072(3) 0.31272(16) 0.0616(10) Uani 1 1 d .
H7 H 0.2085 0.6823 0.3253 0.074 Uiso 1 1 calc R
B8 B 0.1988(3) 0.5065(4) 0.25995(19) 0.0718(11) Uani 1 1 d .
H8 H 0.2488 0.5165 0.2371 0.086 Uiso 1 1 calc R
B9 B 0.1122(3) 0.4434(4) 0.21953(19) 0.0840(14) Uani 1 1 d .
H9 H 0.1057 0.4121 0.1704 0.101 Uiso 1 1 calc R
B10 B 0.0336(3) 0.5040(4) 0.24565(18) 0.0811(13) Uani 1 1 d .
H10 H -0.0243 0.5127 0.2136 0.097 Uiso 1 1 calc R
B11 B 0.0713(2) 0.6053(4) 0.30422(16) 0.0650(10) Uani 1 1 d .
H11 H 0.0389 0.6792 0.3116 0.078 Uiso 1 1 calc R
B12 B 0.1129(3) 0.5841(4) 0.23596(19) 0.0814(13) Uani 1 1 d .
H12 H 0.1069 0.6450 0.1975 0.098 Uiso 1 1 calc R
H1 H 0.2989(15) 0.515(2) 0.4924(12) 0.049(7) Uiso 1 1 d .

loop_
_atom_site_aniso_label
_atom_site_aniso_U_11
_atom_site_aniso_U_22
_atom_site_aniso_U_33
_atom_site_aniso_U_23
_atom_site_aniso_U_13
_atom_site_aniso_U_12
Ru1 0.03227(12) 0.03919(13) 0.02933(12) -0.00195(9) 0.00154(8) 0.00276(9)
P1 0.0370(4) 0.0375(4) 0.0323(3) -0.0003(3) 0.0031(3) 0.0040(3)
P2 0.0380(4) 0.0378(4) 0.0301(3) -0.0003(3) 0.0031(3) 0.0049(3)
C1 0.0541(18) 0.0567(18) 0.0464(17) -0.0148(14) 0.0015(14) -0.0134(15)
C2 0.0395(15) 0.0598(18) 0.0377(15) -0.0035(13) 0.0008(12) -0.0034(13)
C11 0.064(2) 0.0507(18) 0.0513(18) -0.0067(14) 0.0021(15) -0.0091(15)
C12 0.101(3) 0.064(2) 0.077(2) -0.0061(19) 0.006(2) -0.031(2)
C13 0.112(3) 0.058(2) 0.073(2) -0.0108(18) 0.005(2) 0.020(2)
C14 0.0397(15) 0.0513(17) 0.0431(16) -0.0049(13) -0.0001(12) -0.0063(12)
C15 0.0334(14) 0.0521(17) 0.0347(14) -0.0004(12) -0.0033(11) -0.0029(12)
C16 0.0312(14) 0.0603(18) 0.0433(16) -0.0014(14) 0.0003(12) 0.0065(13)
C17 0.0320(14) 0.075(2) 0.0417(16) -0.0040(15) 0.0069(12) 0.0003(14)
C18 0.0377(15) 0.069(2) 0.0449(16) 0.0068(15) 0.0021(13) -0.0087(14)
C19 0.071(2) 0.097(3) 0.074(2) 0.020(2) 0.003(2) -0.018(2)
C21 0.0486(16) 0.0403(15) 0.0437(15) -0.0011(12) -0.0071(13) 0.0036(13)
C22 0.063(2) 0.054(2) 0.084(2) -0.0165(17) 0.0108(19) 0.0085(16)
C23 0.080(3) 0.073(3) 0.111(3) -0.035(2) 0.001(2) 0.023(2)
C24 0.123(4) 0.043(2) 0.108(4) -0.013(2) -0.018(3) 0.015(2)
C25 0.144(4) 0.046(2) 0.084(3) -0.002(2) 0.003(3) -0.017(2)
C26 0.090(3) 0.0476(19) 0.061(2) -0.0017(16) 0.0047(19) -0.0122(18)
C31 0.0444(16) 0.0433(15) 0.0368(14) -0.0016(12) 0.0045(12) -0.0050(12)
C32 0.0610(19) 0.0534(18) 0.0391(16) 0.0012(13) 0.0038(14) -0.0051(14)
C33 0.089(3) 0.069(2) 0.0371(17) 0.0062(15) 0.0065(17) -0.019(2)
C34 0.093(3) 0.085(3) 0.051(2) -0.0067(19) 0.031(2) -0.021(2)
C35 0.069(2) 0.082(3) 0.064(2) -0.0069(19) 0.0292(19) -0.0028(19)
C36 0.0514(17) 0.0599(19) 0.0442(16) -0.0015(14) 0.0122(14) -0.0027(15)
C41 0.0349(14) 0.0338(14) 0.0430(15) 0.0010(11) 0.0027(11) 0.0086(11)
C42 0.0454(16) 0.0434(15) 0.0422(15) 0.0037(12) 0.0002(13) 0.0011(12)
C43 0.0493(18) 0.0549(18) 0.062(2) -0.0041(16) -0.0119(16) -0.0020(15)
C44 0.0380(17) 0.062(2) 0.092(3) -0.0115(19) 0.0085(17) -0.0033(15)
C45 0.0505(19) 0.068(2) 0.076(2) -0.0124(18) 0.0261(17) 0.0014(16)
C46 0.0472(17) 0.0520(17) 0.0499(17) -0.0060(14) 0.0105(14) 0.0056(14)
C51 0.0437(15) 0.0299(13) 0.0361(14) 0.0007(11) 0.0025(12) 0.0068(11)
C52 0.0508(17) 0.0433(15) 0.0411(15) -0.0019(12) 0.0044(13) 0.0073(13)
C53 0.081(2) 0.0577(19) 0.0397(16) -0.0086(14) 0.0077(16) 0.0115(17)
C54 0.087(3) 0.057(2) 0.0447(18) -0.0112(15) -0.0095(18) -0.0047(18)
C55 0.064(2) 0.0553(19) 0.060(2) 0.0003(16) -0.0079(17) -0.0133(16)
C56 0.0502(17) 0.0446(16) 0.0441(16) 0.0033(13) 0.0025(13) 0.0004(13)
C61 0.0402(15) 0.0401(15) 0.0448(15) 0.0044(12) 0.0028(12) 0.0038(12)
C62 0.0515(18) 0.062(2) 0.0599(19) -0.0055(16) 0.0019(15) 0.0174(15)
C63 0.067(2) 0.081(3) 0.102(3) -0.014(2) 0.007(2) 0.033(2)
C64 0.057(2) 0.067(2) 0.116(3) 0.025(2) 0.011(2) 0.0279(18)
C65 0.061(2) 0.090(3) 0.074(2) 0.039(2) 0.0057(19) 0.023(2)
C66 0.063(2) 0.077(2) 0.0471(18) 0.0150(16) 0.0084(15) 0.0207(17)
C71 0.0402(15) 0.0490(16) 0.0331(14) 0.0049(12) 0.0006(12) 0.0012(12)
C72 0.0629(19) 0.0581(19) 0.0542(18) 0.0118(15) 0.0130(16) 0.0029(16)
C73 0.066(2) 0.078(2) 0.071(2) 0.037(2) 0.0134(19) -0.0033(19)
C74 0.062(2) 0.117(3) 0.053(2) 0.026(2) 0.0223(17) 0.010(2)
C75 0.060(2) 0.092(3) 0.0439(18) 0.0074(17) 0.0160(15) 0.0093(18)
C76 0.0470(16) 0.0602(18) 0.0361(15) -0.0001(13) 0.0065(13) 0.0029(14)
B3 0.049(2) 0.066(2) 0.050(2) -0.0169(17) 0.0125(16) -0.0056(17)
B4 0.077(3) 0.083(3) 0.057(2) -0.033(2) 0.016(2) -0.014(2)
B5 0.078(3) 0.101(3) 0.049(2) -0.028(2) 0.004(2) -0.036(3)
B6 0.0420(19) 0.091(3) 0.046(2) -0.0079(19) -0.0053(16) -0.0128(19)
B7 0.068(2) 0.075(3) 0.0422(19) 0.0006(18) 0.0119(17) -0.014(2)
B8 0.075(3) 0.093(3) 0.053(2) -0.017(2) 0.024(2) -0.019(2)
B9 0.091(3) 0.119(4) 0.041(2) -0.018(2) 0.010(2) -0.030(3)
B10 0.074(3) 0.114(4) 0.043(2) -0.003(2) -0.012(2) -0.016(3)
B11 0.060(2) 0.088(3) 0.0395(19) 0.0101(19) -0.0057(17) 0.003(2)
B12 0.093(3) 0.107(4) 0.040(2) 0.004(2) 0.006(2) -0.014(3)

loop_
_atom_type_symbol
_atom_type_description
_atom_type_scat_dispersion_real
_atom_type_scat_dispersion_imag
_atom_type_scat_source
C C 0.0033 0.0016 'International Tables Vol C Tables 4.2.6.8 and 6.1.1.4'
H H 0.0000 0.0000 'International Tables Vol C Tables 4.2.6.8 and 6.1.1.4'
B B 0.0013 0.0007 'International Tables Vol C Tables 4.2.6.8 and 6.1.1.4'
P P 0.1023 0.0942 'International Tables Vol C Tables 4.2.6.8 and 6.1.1.4'
Ru Ru -1.2594 0.8363 'International Tables Vol C Tables 4.2.6.8 and 6.1.1.4'

loop_
_geom_angle_atom_site_label_1
_geom_angle_atom_site_label_2
_geom_angle_atom_site_label_3
_geom_angle
H1 Ru1 C15 100.3(9)
H1 Ru1 C16 133.9(9)
C15 Ru1 C16 37.45(10)
H1 Ru1 P1 78.0(9)
C15 Ru1 P1 153.97(7)
C16 Ru1 P1 147.39(7)
H1 Ru1 P2 84.2(10)
C15 Ru1 P2 108.52(7)
C16 Ru1 P2 93.24(8)
P1 Ru1 P2 97.22(2)
H1 Ru1 C17 156.6(10)
C15 Ru1 C17 60.97(10)
C16 Ru1 C17 36.19(10)
P1 Ru1 C17 112.26(7)
P2 Ru1 C17 113.93(8)
H1 Ru1 C14 96.7(10)
C15 Ru1 C14 36.61(10)
C16 Ru1 C14 61.10(10)
P1 Ru1 C14 117.39(7)
P2 Ru1 C14 144.89(7)
C17 Ru1 C14 59.92(10)
H1 Ru1 C18 124.2(10)
C15 Ru1 C18 60.95(10)
C16 Ru1 C18 60.85(11)
P1 Ru1 C18 98.17(7)
P2 Ru1 C18 149.98(8)
C17 Ru1 C18 36.07(10)
C14 Ru1 C18 35.83(10)
C31 P1 C21 99.35(13)
C31 P1 C41 102.58(12)
C21 P1 C41 101.81(12)
C31 P1 Ru1 119.83(9)
C21 P1 Ru1 111.77(8)
C41 P1 Ru1 118.48(8)
C51 P2 C71 101.60(12)
C51 P2 C61 100.48(12)
C71 P2 C61 98.06(12)
C51 P2 Ru1 120.86(8)
C71 P2 Ru1 119.64(9)
C61 P2 Ru1 112.35(9)
C11 C1 C2 108.7(2)
C11 C1 B4 128.8(3)
C2 C1 B4 110.9(3)
C11 C1 B5 129.0(3)
C2 C1 B5 109.9(3)
B4 C1 B5 62.3(2)
C11 C1 B3 114.2(2)
C2 C1 B3 61.60(18)
B4 C1 B3 62.0(2)
B5 C1 B3 112.9(3)
C11 C1 B6 114.6(3)
C2 C1 B6 60.62(19)
B4 C1 B6 112.6(3)
B5 C1 B6 61.3(2)
B3 C1 B6 112.6(3)
C15 C2 C1 103.0(2)
C15 C2 B11 128.8(3)
C1 C2 B11 112.5(2)
C15 C2 B7 134.5(2)
C1 C2 B7 111.1(2)
B11 C2 B7 63.0(2)
C15 C2 B6 108.5(2)
C1 C2 B6 62.2(2)
B11 C2 B6 62.3(2)
B7 C2 B6 113.7(2)
C15 C2 B3 115.4(2)
C1 C2 B3 61.29(19)
B11 C2 B3 113.7(2)
B7 C2 B3 61.4(2)
B6 C2 B3 113.7(2)
C13 C11 C14 113.6(3)
C13 C11 C12 108.9(3)
C14 C11 C12 110.0(3)
C13 C11 C1 112.5(3)
C14 C11 C1 101.6(2)
C12 C11 C1 110.2(3)
C15 C14 C18 108.2(2)
C15 C14 C11 114.9(2)
C18 C14 C11 134.5(3)
C15 C14 Ru1 68.43(14)
C18 C14 Ru1 72.93(15)
C11 C14 Ru1 136.4(2)
C14 C15 C16 108.3(2)
C14 C15 C2 111.7(2)
C16 C15 C2 136.3(2)
C14 C15 Ru1 74.96(15)
C16 C15 Ru1 72.57(14)
C2 C15 Ru1 134.74(19)
C17 C16 C15 107.1(3)
C17 C16 Ru1 73.72(15)
C15 C16 Ru1 69.98(14)
C16 C17 C18 109.1(3)
C16 C17 Ru1 70.09(15)
C18 C17 Ru1 72.95(16)
C14 C18 C17 107.2(3)
C14 C18 C19 128.1(3)
C17 C18 C19 123.7(3)
C14 C18 Ru1 71.24(16)
C17 C18 Ru1 70.97(16)
C19 C18 Ru1 131.7(2)
C26 C21 C22 117.3(3)
C26 C21 P1 122.7(3)
C22 C21 P1 119.8(2)
C21 C22 C23 120.3(4)
C24 C23 C22 120.5(4)
C25 C24 C23 119.9(4)
C24 C25 C26 120.6(4)
C25 C26 C21 121.4(4)
C36 C31 C32 118.2(3)
C36 C31 P1 119.3(2)
C32 C31 P1 122.5(2)
C33 C32 C31 120.7(3)
C34 C33 C32 120.2(3)
C35 C34 C33 120.4(3)
C34 C35 C36 119.8(3)
C31 C36 C35 120.6(3)
C46 C41 C42 117.7(3)
C46 C41 P1 119.1(2)
C42 C41 P1 123.1(2)
C43 C42 C41 120.7(3)
C44 C43 C42 120.8(3)
C45 C44 C43 119.2(3)
C44 C45 C46 120.5(3)
C41 C46 C45 121.1(3)
C56 C51 C52 118.1(2)
C56 C51 P2 124.3(2)
C52 C51 P2 117.5(2)
C53 C52 C51 121.3(3)
C54 C53 C52 119.6(3)
C55 C54 C53 119.7(3)
C54 C55 C56 121.3(3)
C51 C56 C55 120.0(3)
C62 C61 C66 117.7(3)
C62 C61 P2 124.3(2)
C66 C61 P2 117.8(2)
C61 C62 C63 120.5(3)
C64 C63 C62 121.1(4)
C65 C64 C63 119.4(3)
C64 C65 C66 120.2(3)
C61 C66 C65 121.1(3)
C76 C71 C72 117.9(3)
C76 C71 P2 121.3(2)
C72 C71 P2 120.7(2)
C73 C72 C71 120.8(3)
C74 C73 C72 119.8(3)
C75 C74 C73 120.3(3)
C74 C75 C76 120.0(3)
C71 C76 C75 121.2(3)
C1 B3 C2 57.12(18)
C1 B3 B8 105.0(3)
C2 B3 B8 105.2(3)
C1 B3 B7 105.7(3)
C2 B3 B7 58.9(2)
B8 B3 B7 61.3(2)
C1 B3 B4 58.5(2)
C2 B3 B4 104.6(3)
B8 B3 B4 60.1(2)
B7 B3 B4 109.4(3)
C1 B4 B8 105.3(3)
C1 B4 B3 59.54(19)
B8 B4 B3 59.4(2)
C1 B4 B5 59.1(2)
B8 B4 B5 107.4(3)
B3 B4 B5 108.3(3)
C1 B4 B9 105.0(3)
B8 B4 B9 59.6(3)
B3 B4 B9 107.2(3)
B5 B4 B9 59.5(3)
C1 B5 B9 105.0(3)
C1 B5 B6 59.95(19)
B9 B5 B6 107.3(3)
C1 B5 B4 58.5(2)
B9 B5 B4 60.2(3)
B6 B5 B4 108.4(3)
C1 B5 B10 105.1(3)
B9 B5 B10 59.8(3)
B6 B5 B10 59.0(2)
B4 B5 B10 107.9(3)
C2 B6 B10 105.5(3)
C2 B6 C1 57.18(17)
B10 B6 C1 105.6(3)
C2 B6 B5 105.1(3)
B10 B6 B5 60.9(3)
C1 B6 B5 58.7(2)
C2 B6 B11 58.35(19)
B10 B6 B11 61.4(2)
C1 B6 B11 105.2(3)
B5 B6 B11 109.9(3)
C2 B7 B3 59.7(2)
C2 B7 B11 57.95(19)
B3 B7 B11 108.2(3)
C2 B7 B12 103.7(3)
B3 B7 B12 106.8(3)
B11 B7 B12 60.2(2)
C2 B7 B8 104.3(3)
B3 B7 B8 59.1(2)
B11 B7 B8 107.6(3)
B12 B7 B8 59.2(2)
B3 B8 B9 108.6(3)
B3 B8 B12 108.0(3)
B9 B8 B12 60.2(3)
B3 B8 B4 60.4(2)
B9 B8 B4 60.4(3)
B12 B8 B4 108.5(3)
B3 B8 B7 59.6(2)
B9 B8 B7 108.6(3)
B12 B8 B7 60.2(2)
B4 B8 B7 108.4(3)
B8 B9 B5 108.4(3)
B8 B9 B12 60.1(3)
B5 B9 B12 108.2(3)
B8 B9 B10 108.0(3)
B5 B9 B10 60.6(3)
B12 B9 B10 59.6(3)
B8 B9 B4 60.0(3)
B5 B9 B4 60.3(2)
B12 B9 B4 108.1(3)
B10 B9 B4 108.6(3)
B6 B10 B12 108.4(3)
B6 B10 B9 108.1(3)
B12 B10 B9 60.3(3)
B6 B10 B5 60.2(2)
B12 B10 B5 108.0(3)
B9 B10 B5 59.6(3)
B6 B10 B11 59.9(2)
B12 B10 B11 60.6(2)
B9 B10 B11 108.7(3)
B5 B10 B11 108.2(3)
C2 B11 B6 59.40(19)
C2 B11 B7 59.1(2)
B6 B11 B7 108.3(3)
C2 B11 B12 104.4(3)
B6 B11 B12 105.9(3)
B7 B11 B12 59.9(2)
C2 B11 B10 104.3(3)
B6 B11 B10 58.8(2)
B7 B11 B10 107.1(3)
B12 B11 B10 58.7(2)
B10 B12 B8 108.1(4)
B10 B12 B9 60.1(3)
B8 B12 B9 59.7(3)
B10 B12 B7 108.6(3)
B8 B12 B7 60.6(2)
B9 B12 B7 108.5(3)
B10 B12 B11 60.7(2)
B8 B12 B11 108.4(3)
B9 B12 B11 108.6(3)
B7 B12 B11 59.9(2)

loop_
_geom_bond_atom_site_label_1
_geom_bond_atom_site_label_2
_geom_bond_distance
Ru1 H1 1.54(3)
Ru1 C15 2.208(2)
Ru1 C16 2.242(2)
Ru1 P1 2.2799(7)
Ru1 P2 2.2801(7)
Ru1 C17 2.289(3)
Ru1 C14 2.293(3)
Ru1 C18 2.315(3)
P1 C31 1.845(3)
P1 C21 1.856(3)
P1 C41 1.860(3)
P2 C51 1.846(3)
P2 C71 1.846(3)
P2 C61 1.855(3)
C1 C11 1.560(4)
C1 C2 1.652(4)
C1 B4 1.706(5)
C1 B5 1.718(4)
C1 B3 1.726(5)
C1 B6 1.739(5)
C2 C15 1.486(4)
C2 B11 1.694(4)
C2 B7 1.715(5)
C2 B6 1.713(4)
C2 B3 1.731(5)
C11 C13 1.525(5)
C11 C14 1.534(4)
C11 C12 1.552(4)
C14 C15 1.416(4)
C14 C18 1.417(4)
C15 C16 1.429(4)
C16 C17 1.408(4)
C17 C18 1.426(4)
C18 C19 1.502(4)
C21 C26 1.383(4)
C21 C22 1.385(4)
C22 C23 1.394(5)
C23 C24 1.362(6)
C24 C25 1.341(6)
C25 C26 1.379(5)
C31 C36 1.380(4)
C31 C32 1.392(4)
C32 C33 1.380(4)
C33 C34 1.361(5)
C34 C35 1.370(5)
C35 C36 1.392(4)
C41 C46 1.386(4)
C41 C42 1.388(4)
C42 C43 1.385(4)
C43 C44 1.374(5)
C44 C45 1.364(5)
C45 C46 1.391(4)
C51 C56 1.381(4)
C51 C52 1.390(4)
C52 C53 1.387(4)
C53 C54 1.370(5)
C54 C55 1.363(5)
C55 C56 1.387(4)
C61 C62 1.372(4)
C61 C66 1.387(4)
C62 C63 1.386(4)
C63 C64 1.358(5)
C64 C65 1.359(5)
C65 C66 1.385(4)
C71 C76 1.380(4)
C71 C72 1.394(4)
C72 C73 1.385(4)
C73 C74 1.373(5)
C74 C75 1.365(5)
C75 C76 1.383(4)
B3 B8 1.750(5)
B3 B7 1.759(6)
B3 B4 1.767(5)
B4 B8 1.763(7)
B4 B5 1.772(6)
B4 B9 1.770(6)
B5 B9 1.757(6)
B5 B6 1.763(6)
B5 B10 1.775(7)
B6 B10 1.741(5)
B6 B11 1.762(6)
B7 B11 1.781(6)
B7 B12 1.781(5)
B7 B8 1.788(6)
B8 B9 1.756(6)
B8 B12 1.763(7)
B9 B12 1.765(7)
B9 B10 1.761(7)
B10 B12 1.752(7)
B10 B11 1.788(6)
B11 B12 1.786(6)
